data_4335354
loop_
_publ_author_name
'Angel L. Serrano'
'Miguel A. Casado'
'Jos\'e A. L\'opez'
'Cristina Tejel'

_publ_contact_author
;
  Dr. Cristina Tejel
  I.S.Q.C.H. - Departamento de Qu\'imica Inorg\'anica 
  Facultad de Ciencias
  Universidad de Zaragoza
  50009 Zaragoza, Spain
;
_publ_contact_author_email ctejel@unizar.es
_publ_section_title
;
 Rhodium and Iridium Complexes with a New Scorpionate Phosphane Ligand
;
_journal_name_full 'Inorganic Chemistry'
_journal_page_first 7593
_journal_page_last 7607
_journal_paper_doi 10.1021/ic400684s
_journal_volume 52
_journal_year 2013
_chemical_formula_moiety 'C30 H37 B Ir N2 P, 0.5(C6 H14)'
_chemical_formula_sum 'C33 H44 B Ir N2 P'
_chemical_formula_weight 702.68
_chemical_name_systematic
;
 ?
;
_space_group_IT_number 61
_symmetry_cell_setting orthorhombic
_symmetry_space_group_name_Hall '-P 2ac 2ab'
_symmetry_space_group_name_H-M 'P b c a'
_atom_sites_solution_hydrogens geom
_atom_sites_solution_primary direct
_atom_sites_solution_secondary difmap
_audit_creation_method SHELXL-97
_cell_angle_alpha 90.00
_cell_angle_beta 90.00
_cell_angle_gamma 90.00
_cell_formula_units_Z 8
_cell_length_a 10.856(5)
_cell_length_b 16.608(7)
_cell_length_c 32.292(12)
_cell_measurement_reflns_used 1888
_cell_measurement_temperature 100(2)
_cell_measurement_theta_max 20.807
_cell_measurement_theta_min 2.265
_cell_volume 5822(4)
_computing_cell_refinement 'SAINT+ v. 6.45 (Bruker AXS, 2003)'
_computing_data_collection 'SMART v 5.611 (Bruker AXS, 2000)'
_computing_data_reduction 'SAINT+ v. 6.45 (Bruker AXS, 2003)'
_computing_molecular_graphics
;
ORTEP3 for Windows - L. J. Farrugia, 
J. Appl. Crystallogr. 1997, 30, 565.
;
_computing_structure_refinement
;
SHELX97 - Programs for Crystal Structure Analysis (Release 97-2). 
G. M. Sheldrick, Institut fur Anorganische Chemie der Universitat, 
Tammanstrasse 4, D-3400 Gottingen, Germany, 1998.
;
_computing_structure_solution
;
SHELX97 - Programs for Crystal Structure Analysis (Release 97-2). 
G. M. Sheldrick, Institut fur Anorganische Chemie der Universitat, 
Tammanstrasse 4, D-3400 Gottingen, Germany, 1998.
;
_diffrn_ambient_temperature 100(2)
_diffrn_detector_area_resol_mean 8.26
_diffrn_measured_fraction_theta_full 1.000
_diffrn_measured_fraction_theta_max 0.998
_diffrn_measurement_device_type 'Bruker SMART APEX CCD system'
_diffrn_measurement_method '\w rotations with narrow frames'
_diffrn_radiation_monochromator graphite
_diffrn_radiation_source 'normal-focus sealed tube'
_diffrn_radiation_type MoK\a
_diffrn_radiation_wavelength 0.71073
_diffrn_reflns_av_R_equivalents 0.0982
_diffrn_reflns_av_sigmaI/netI 0.0746
_diffrn_reflns_limit_h_max 13
_diffrn_reflns_limit_h_min -13
_diffrn_reflns_limit_k_max 21
_diffrn_reflns_limit_k_min -15
_diffrn_reflns_limit_l_max 41
_diffrn_reflns_limit_l_min -37
_diffrn_reflns_number 33914
_diffrn_reflns_theta_full 25.00
_diffrn_reflns_theta_max 27.27
_diffrn_reflns_theta_min 1.26
_diffrn_standards_decay_% 'no decay'
_exptl_absorpt_coefficient_mu 4.667
_exptl_absorpt_correction_T_max 0.8426
_exptl_absorpt_correction_T_min 0.5887
_exptl_absorpt_correction_type multi-scan
_exptl_absorpt_process_details
;
 SADABS: Area-Detector Absorption Correction.  v. 2.10 Bruker-AXS
;
_exptl_crystal_colour pale-yellow
_exptl_crystal_density_diffrn 1.603
_exptl_crystal_description irregular-block
_exptl_crystal_F_000 2824
_exptl_crystal_size_max 0.13
_exptl_crystal_size_mid 0.05
_exptl_crystal_size_min 0.04
_refine_diff_density_max 1.129
_refine_diff_density_min -1.808
_refine_diff_density_rms 0.171
_refine_ls_extinction_method none
_refine_ls_goodness_of_fit_ref 1.055
_refine_ls_hydrogen_treatment constr
_refine_ls_matrix_type full
_refine_ls_number_parameters 344
_refine_ls_number_reflns 6499
_refine_ls_number_restraints 0
_refine_ls_restrained_S_all 1.055
_refine_ls_R_factor_all 0.0783
_refine_ls_R_factor_gt 0.0483
_refine_ls_shift/su_max 0.001
_refine_ls_shift/su_mean 0.000
_refine_ls_structure_factor_coef Fsqd
_refine_ls_weighting_details 'calc w=1/[\s^2^(Fo^2^)+(0.0220P)^2^+12.2253P] where P=(Fo^2^+2Fc^2^)/3'
_refine_ls_weighting_scheme calc
_refine_ls_wR_factor_gt 0.0818
_refine_ls_wR_factor_ref 0.0898
_reflns_number_gt 4686
_reflns_number_total 6499
_reflns_threshold_expression >2\s(I)
_cod_data_source_file ic400684s_si_002_2.cif
_cod_data_source_block ctb48ac
_cod_database_code 4335354

loop_
_symmetry_equiv_pos_as_xyz
'x, y, z'
'-x+1/2, -y, z+1/2'
'-x, y+1/2, -z+1/2'
'x+1/2, -y+1/2, -z'
'-x, -y, -z'
'x-1/2, y, -z-1/2'
'x, -y-1/2, z-1/2'
'-x-1/2, y-1/2, z'

loop_
_atom_site_label
_atom_site_type_symbol
_atom_site_fract_x
_atom_site_fract_y
_atom_site_fract_z
_atom_site_U_iso_or_equiv
_atom_site_adp_type
_atom_site_occupancy
_atom_site_symmetry_multiplicity
_atom_site_calc_flag
_atom_site_refinement_flags
Ir1 Ir 0.19164(2) 0.194805(14) 0.670442(7) 0.01337(7) Uani 1 1 d .
P1 P 0.17643(15) 0.28308(10) 0.61245(5) 0.0130(3) Uani 1 1 d .
N1 N 0.1114(5) 0.2904(3) 0.70423(16) 0.0150(12) Uani 1 1 d .
N2 N 0.0018(4) 0.3279(3) 0.69336(15) 0.0128(12) Uani 1 1 d .
B1 B -0.0638(6) 0.3145(4) 0.6498(2) 0.0119(14) Uani 1 1 d .
C1 C 0.1674(6) 0.2360(4) 0.56135(18) 0.0126(14) Uani 1 1 d .
C2 C 0.0579(6) 0.2043(4) 0.54639(19) 0.0176(14) Uani 1 1 d .
H2 H -0.0142 0.2083 0.5629 0.021 Uiso 1 1 calc R
C3 C 0.0502(6) 0.1667(4) 0.50769(19) 0.0204(15) Uani 1 1 d .
H3 H -0.0263 0.1462 0.4980 0.024 Uiso 1 1 calc R
C4 C 0.1563(6) 0.1594(4) 0.48337(19) 0.0198(16) Uani 1 1 d .
H4 H 0.1525 0.1334 0.4572 0.024 Uiso 1 1 calc R
C5 C 0.2667(6) 0.1904(4) 0.4977(2) 0.0229(15) Uani 1 1 d .
H5 H 0.3387 0.1861 0.4811 0.027 Uiso 1 1 calc R
C6 C 0.2731(6) 0.2273(4) 0.53594(19) 0.0175(15) Uani 1 1 d .
H6 H 0.3500 0.2473 0.5454 0.021 Uiso 1 1 calc R
C7 C 0.2970(6) 0.3587(4) 0.60318(18) 0.0154(14) Uani 1 1 d .
C8 C 0.4023(6) 0.3652(4) 0.6280(2) 0.0174(15) Uani 1 1 d .
H8 H 0.4121 0.3307 0.6513 0.021 Uiso 1 1 calc R
C9 C 0.4927(6) 0.4217(4) 0.6188(2) 0.0209(15) Uani 1 1 d .
H9 H 0.5638 0.4252 0.6359 0.025 Uiso 1 1 calc R
C10 C 0.4808(6) 0.4726(4) 0.5855(2) 0.0210(16) Uani 1 1 d .
H10 H 0.5442 0.5100 0.5791 0.025 Uiso 1 1 calc R
C11 C 0.3750(6) 0.4689(4) 0.5612(2) 0.0215(16) Uani 1 1 d .
H11 H 0.3653 0.5051 0.5386 0.026 Uiso 1 1 calc R
C12 C 0.2837(6) 0.4129(4) 0.56952(19) 0.0178(15) Uani 1 1 d .
H12 H 0.2120 0.4109 0.5527 0.021 Uiso 1 1 calc R
C13 C 0.0365(5) 0.3444(4) 0.61562(18) 0.0126(13) Uani 1 1 d .
H13A H 0.0605 0.4005 0.6222 0.015 Uiso 1 1 calc R
H13B H -0.0034 0.3449 0.5881 0.015 Uiso 1 1 calc R
C14 C 0.1436(6) 0.3213(4) 0.74124(19) 0.0143(14) Uani 1 1 d .
H14 H 0.2159 0.3068 0.7560 0.017 Uiso 1 1 calc R
C15 C 0.0586(6) 0.3763(4) 0.7548(2) 0.0195(15) Uani 1 1 d .
H15 H 0.0597 0.4061 0.7799 0.023 Uiso 1 1 calc R
C16 C -0.0290(6) 0.3787(4) 0.72382(19) 0.0179(15) Uani 1 1 d .
H16 H -0.1006 0.4116 0.7241 0.021 Uiso 1 1 calc R
C17 C -0.1026(6) 0.2207(4) 0.6458(2) 0.0154(14) Uani 1 1 d .
H17A H -0.1681 0.2102 0.6665 0.018 Uiso 1 1 calc R
H17B H -0.1399 0.2129 0.6181 0.018 Uiso 1 1 calc R
C18 C -0.0038(5) 0.1561(4) 0.6514(2) 0.0144(14) Uani 1 1 d .
H18 H 0.0089 0.1305 0.6226 0.017 Uiso 1 1 d R
C19 C 0.0282(6) 0.1261(4) 0.6899(2) 0.0212(16) Uani 1 1 d .
H19A H 0.0457 0.0700 0.6929 0.025 Uiso 1 1 d R
H19B H 0.0042 0.1412 0.7174 0.025 Uiso 1 1 d R
C20 C -0.1888(6) 0.3684(4) 0.64685(19) 0.0155(13) Uani 1 1 d .
H20A H -0.2388 0.3471 0.6237 0.019 Uiso 1 1 calc R
H20B H -0.2365 0.3594 0.6726 0.019 Uiso 1 1 calc R
C21 C -0.1769(6) 0.4579(4) 0.64083(19) 0.0199(15) Uani 1 1 d .
H21 H -0.1260 0.4747 0.6185 0.024 Uiso 1 1 calc R
C22 C -0.2296(6) 0.5169(4) 0.66318(19) 0.0203(16) Uani 1 1 d .
H22A H -0.2815 0.5038 0.6859 0.024 Uiso 1 1 calc R
H22B H -0.2148 0.5716 0.6563 0.024 Uiso 1 1 calc R
C23 C 0.3646(6) 0.2090(4) 0.70351(18) 0.0145(14) Uani 1 1 d .
H23 H 0.3690 0.2582 0.7148 0.017 Uiso 1 1 d R
C24 C 0.2826(6) 0.1563(4) 0.72587(19) 0.0185(15) Uani 1 1 d .
H24 H 0.2441 0.1743 0.7498 0.022 Uiso 1 1 d R
C25 C 0.2978(6) 0.0658(4) 0.72927(19) 0.0216(15) Uani 1 1 d .
H25A H 0.2242 0.0429 0.7430 0.026 Uiso 1 1 calc R
H25B H 0.3702 0.0539 0.7469 0.026 Uiso 1 1 calc R
C26 C 0.3151(7) 0.0252(4) 0.68696(19) 0.0232(15) Uani 1 1 d .
H26A H 0.4042 0.0196 0.6811 0.028 Uiso 1 1 calc R
H26B H 0.2787 -0.0294 0.6877 0.028 Uiso 1 1 calc R
C27 C 0.2542(6) 0.0741(4) 0.6524(2) 0.0176(15) Uani 1 1 d .
H27 H 0.1863 0.0525 0.6382 0.021 Uiso 1 1 d R
C28 C 0.3208(6) 0.1300(4) 0.62875(19) 0.0209(15) Uani 1 1 d .
H28 H 0.2807 0.1346 0.6016 0.025 Uiso 1 1 d R
C29 C 0.4520(6) 0.1533(4) 0.63643(19) 0.0218(16) Uani 1 1 d .
H29A H 0.4725 0.1999 0.6186 0.026 Uiso 1 1 calc R
H29B H 0.5058 0.1080 0.6281 0.026 Uiso 1 1 calc R
C30 C 0.4809(6) 0.1755(4) 0.68190(19) 0.0189(16) Uani 1 1 d .
H30A H 0.5104 0.1272 0.6968 0.023 Uiso 1 1 calc R
H30B H 0.5471 0.2165 0.6826 0.023 Uiso 1 1 calc R
C40 C 0.8005(7) 0.6097(5) 0.5481(2) 0.0350(19) Uani 1 1 d .
H40A H 0.7329 0.5930 0.5299 0.052 Uiso 1 1 calc R
H40B H 0.7925 0.6672 0.5544 0.052 Uiso 1 1 calc R
H40C H 0.7972 0.5787 0.5739 0.052 Uiso 1 1 calc R
C41 C 0.9232(7) 0.5945(4) 0.5265(2) 0.0280(17) Uani 1 1 d .
H41A H 0.9908 0.6090 0.5457 0.034 Uiso 1 1 calc R
H41B H 0.9292 0.6303 0.5021 0.034 Uiso 1 1 calc R
C42 C 0.9412(6) 0.5072(4) 0.5123(2) 0.0236(16) Uani 1 1 d .
H42A H 0.9421 0.4719 0.5370 0.028 Uiso 1 1 calc R
H42B H 0.8698 0.4913 0.4951 0.028 Uiso 1 1 calc R

loop_
_atom_site_aniso_label
_atom_site_aniso_U_11
_atom_site_aniso_U_22
_atom_site_aniso_U_33
_atom_site_aniso_U_23
_atom_site_aniso_U_13
_atom_site_aniso_U_12
Ir1 0.01598(12) 0.01117(12) 0.01297(12) -0.00022(11) -0.00211(12) 0.00049(11)
P1 0.0131(9) 0.0116(8) 0.0145(8) -0.0007(6) -0.0010(7) -0.0005(7)
N1 0.014(3) 0.014(3) 0.017(3) -0.001(2) 0.000(2) 0.002(2)
N2 0.012(3) 0.013(3) 0.013(3) 0.004(2) 0.001(2) -0.002(2)
B1 0.009(3) 0.012(4) 0.016(4) -0.001(3) -0.001(3) -0.006(3)
C1 0.017(4) 0.012(3) 0.009(3) 0.003(2) 0.004(3) 0.002(3)
C2 0.014(3) 0.016(4) 0.022(4) -0.001(3) 0.000(3) -0.002(3)
C3 0.030(4) 0.014(3) 0.018(4) 0.001(3) -0.005(3) -0.005(3)
C4 0.033(4) 0.021(4) 0.006(3) -0.006(3) -0.005(3) -0.002(3)
C5 0.026(4) 0.017(4) 0.026(4) -0.005(3) 0.000(3) 0.001(3)
C6 0.014(4) 0.019(4) 0.019(4) 0.006(3) -0.003(3) 0.001(3)
C7 0.013(3) 0.015(3) 0.018(3) -0.002(3) -0.002(3) -0.003(3)
C8 0.013(3) 0.017(3) 0.022(4) 0.002(3) -0.003(3) 0.003(3)
C9 0.014(4) 0.020(4) 0.029(4) -0.007(3) 0.000(3) 0.006(3)
C10 0.019(4) 0.018(4) 0.026(4) -0.012(3) 0.013(3) -0.010(3)
C11 0.033(4) 0.018(4) 0.014(4) 0.001(3) 0.008(3) -0.003(3)
C12 0.021(4) 0.013(3) 0.020(3) 0.002(3) -0.004(3) -0.002(3)
C13 0.011(3) 0.012(3) 0.015(3) -0.003(3) 0.004(3) 0.000(3)
C14 0.015(3) 0.011(3) 0.017(3) -0.003(3) -0.004(3) 0.000(3)
C15 0.021(4) 0.019(3) 0.019(4) 0.001(3) 0.004(3) -0.007(3)
C16 0.022(4) 0.013(3) 0.018(4) -0.001(3) 0.007(3) -0.003(3)
C17 0.017(4) 0.011(3) 0.019(4) -0.002(3) 0.003(3) -0.001(3)
C18 0.012(3) 0.014(3) 0.017(3) -0.002(3) -0.004(3) -0.005(3)
C19 0.021(4) 0.013(4) 0.030(4) 0.001(3) 0.008(3) 0.000(3)
C20 0.012(3) 0.018(3) 0.017(3) 0.001(3) 0.000(3) -0.003(3)
C21 0.021(4) 0.021(4) 0.018(3) 0.007(3) 0.002(3) 0.003(3)
C22 0.014(3) 0.026(4) 0.022(4) -0.005(3) -0.001(3) 0.000(3)
C23 0.017(3) 0.012(3) 0.014(3) -0.003(3) -0.005(3) 0.005(3)
C24 0.023(4) 0.020(4) 0.013(3) 0.000(3) 0.002(3) 0.005(3)
C25 0.026(4) 0.016(3) 0.023(4) 0.003(3) -0.003(3) -0.003(3)
C26 0.029(4) 0.019(4) 0.022(3) -0.003(3) -0.003(3) -0.001(3)
C27 0.018(3) 0.009(3) 0.025(4) -0.010(3) -0.003(3) 0.005(3)
C28 0.028(4) 0.022(4) 0.013(3) -0.001(3) -0.006(3) 0.005(3)
C29 0.024(4) 0.019(4) 0.023(4) 0.001(3) 0.005(3) 0.004(3)
C30 0.013(3) 0.020(4) 0.023(4) -0.003(3) -0.010(3) 0.012(3)
C40 0.039(5) 0.029(4) 0.037(5) 0.007(4) 0.002(4) 0.008(4)
C41 0.038(5) 0.023(4) 0.023(4) -0.001(3) -0.006(3) 0.002(4)
C42 0.027(4) 0.016(4) 0.028(4) 0.008(3) -0.002(3) -0.001(3)

loop_
_atom_type_symbol
_atom_type_description
_atom_type_scat_dispersion_real
_atom_type_scat_dispersion_imag
_atom_type_scat_source
C C 0.0033 0.0016 'International Tables Vol C Tables 4.2.6.8 and 6.1.1.4'
H H 0.0000 0.0000 'International Tables Vol C Tables 4.2.6.8 and 6.1.1.4'
B B 0.0013 0.0007 'International Tables Vol C Tables 4.2.6.8 and 6.1.1.4'
N N 0.0061 0.0033 'International Tables Vol C Tables 4.2.6.8 and 6.1.1.4'
P P 0.1023 0.0942 'International Tables Vol C Tables 4.2.6.8 and 6.1.1.4'
Ir Ir -1.4442 7.9887 'International Tables Vol C Tables 4.2.6.8 and 6.1.1.4'

loop_
_geom_angle_atom_site_label_1
_geom_angle_atom_site_label_2
_geom_angle_atom_site_label_3
_geom_angle
_geom_angle_site_symmetry_1
N1 Ir1 C24 89.0(2) .
N1 Ir1 C23 91.2(2) .
C24 Ir1 C23 39.0(2) .
N1 Ir1 C27 161.8(2) .
C24 Ir1 C27 78.8(2) .
C23 Ir1 C27 87.8(2) .
N1 Ir1 C19 84.8(2) .
C24 Ir1 C19 88.7(2) .
C23 Ir1 C19 127.7(2) .
C27 Ir1 C19 81.5(2) .
N1 Ir1 C28 159.5(2) .
C24 Ir1 C28 94.1(2) .
C23 Ir1 C28 78.8(2) .
C27 Ir1 C28 37.0(2) .
C19 Ir1 C28 115.5(3) .
N1 Ir1 C18 88.2(2) .
C24 Ir1 C18 124.4(2) .
C23 Ir1 C18 163.4(2) .
C27 Ir1 C18 87.6(2) .
C19 Ir1 C18 35.7(2) .
C28 Ir1 C18 106.5(2) .
N1 Ir1 P1 85.13(14) .
C24 Ir1 P1 150.68(18) .
C23 Ir1 P1 112.29(17) .
C27 Ir1 P1 112.01(18) .
C19 Ir1 P1 119.18(18) .
C28 Ir1 P1 82.29(17) .
C18 Ir1 P1 84.15(16) .
C1 P1 C13 104.1(3) .
C1 P1 C7 100.6(3) .
C13 P1 C7 102.7(3) .
C1 P1 Ir1 116.7(2) .
C13 P1 Ir1 110.8(2) .
C7 P1 Ir1 119.9(2) .
C14 N1 N2 106.1(5) .
C14 N1 Ir1 129.5(4) .
N2 N1 Ir1 124.0(4) .
C16 N2 N1 108.1(5) .
C16 N2 B1 128.7(5) .
N1 N2 B1 123.0(5) .
N2 B1 C17 108.7(5) .
N2 B1 C13 104.9(5) .
C17 B1 C13 114.5(5) .
N2 B1 C20 110.3(5) .
C17 B1 C20 107.9(5) .
C13 B1 C20 110.5(5) .
C2 C1 C6 116.9(6) .
C2 C1 P1 121.5(5) .
C6 C1 P1 121.5(5) .
C1 C2 C3 122.1(6) .
C1 C2 H2 118.9 .
C3 C2 H2 118.9 .
C4 C3 C2 119.4(6) .
C4 C3 H3 120.3 .
C2 C3 H3 120.3 .
C5 C4 C3 119.5(6) .
C5 C4 H4 120.2 .
C3 C4 H4 120.2 .
C6 C5 C4 120.5(6) .
C6 C5 H5 119.7 .
C4 C5 H5 119.7 .
C5 C6 C1 121.5(6) .
C5 C6 H6 119.3 .
C1 C6 H6 119.3 .
C8 C7 C12 118.2(6) .
C8 C7 P1 122.7(5) .
C12 C7 P1 119.1(5) .
C9 C8 C7 120.4(6) .
C9 C8 H8 119.8 .
C7 C8 H8 119.8 .
C10 C9 C8 121.1(6) .
C10 C9 H9 119.4 .
C8 C9 H9 119.4 .
C9 C10 C11 119.5(6) .
C9 C10 H10 120.3 .
C11 C10 H10 120.3 .
C12 C11 C10 120.6(6) .
C12 C11 H11 119.7 .
C10 C11 H11 119.7 .
C11 C12 C7 120.2(6) .
C11 C12 H12 119.9 .
C7 C12 H12 119.9 .
B1 C13 P1 115.0(4) .
B1 C13 H13A 108.5 .
P1 C13 H13A 108.5 .
B1 C13 H13B 108.5 .
P1 C13 H13B 108.5 .
H13A C13 H13B 107.5 .
N1 C14 C15 111.2(6) .
N1 C14 H14 124.4 .
C15 C14 H14 124.4 .
C14 C15 C16 104.6(6) .
C14 C15 H15 127.7 .
C16 C15 H15 127.7 .
N2 C16 C15 110.0(6) .
N2 C16 H16 125.0 .
C15 C16 H16 125.0 .
C18 C17 B1 119.0(5) .
C18 C17 H17A 107.6 .
B1 C17 H17A 107.6 .
C18 C17 H17B 107.6 .
B1 C17 H17B 107.6 .
H17A C17 H17B 107.0 .
C19 C18 C17 122.3(6) .
C19 C18 Ir1 68.2(4) .
C17 C18 Ir1 118.8(4) .
C19 C18 H18 129.0 .
C17 C18 H18 106.1 .
Ir1 C18 H18 103.5 .
C18 C19 Ir1 76.0(4) .
C18 C19 H19A 119.5 .
Ir1 C19 H19A 112.0 .
C18 C19 H19B 132.1 .
Ir1 C19 H19B 110.3 .
H19A C19 H19B 102.4 .
C21 C20 B1 118.6(5) .
C21 C20 H20A 107.7 .
B1 C20 H20A 107.7 .
C21 C20 H20B 107.7 .
B1 C20 H20B 107.7 .
H20A C20 H20B 107.1 .
C22 C21 C20 127.9(6) .
C22 C21 H21 116.1 .
C20 C21 H21 116.1 .
C21 C22 H22A 120.0 .
C21 C22 H22B 120.0 .
H22A C22 H22B 120.0 .
C24 C23 C30 120.8(6) .
C24 C23 Ir1 69.3(3) .
C30 C23 Ir1 116.4(4) .
C24 C23 H23 112.4 .
C30 C23 H23 117.9 .
Ir1 C23 H23 110.2 .
C23 C24 C25 124.8(6) .
C23 C24 Ir1 71.7(3) .
C25 C24 Ir1 114.0(4) .
C23 C24 H24 120.0 .
C25 C24 H24 107.9 .
Ir1 C24 H24 113.1 .
C24 C25 C26 112.6(5) .
C24 C25 H25A 109.1 .
C26 C25 H25A 109.1 .
C24 C25 H25B 109.1 .
C26 C25 H25B 109.1 .
H25A C25 H25B 107.8 .
C27 C26 C25 111.3(5) .
C27 C26 H26A 109.4 .
C25 C26 H26A 109.4 .
C27 C26 H26B 109.4 .
C25 C26 H26B 109.4 .
H26A C26 H26B 108.0 .
C28 C27 C26 121.7(6) .
C28 C27 Ir1 72.5(4) .
C26 C27 Ir1 115.1(4) .
C28 C27 H27 113.0 .
C26 C27 H27 119.5 .
Ir1 C27 H27 103.6 .
C27 C28 C29 124.8(6) .
C27 C28 Ir1 70.5(4) .
C29 C28 Ir1 112.0(4) .
C27 C28 H28 108.0 .
C29 C28 H28 123.3 .
Ir1 C28 H28 102.9 .
C28 C29 C30 114.4(5) .
C28 C29 H29A 108.7 .
C30 C29 H29A 108.7 .
C28 C29 H29B 108.7 .
C30 C29 H29B 108.7 .
H29A C29 H29B 107.6 .
C23 C30 C29 110.4(5) .
C23 C30 H30A 109.6 .
C29 C30 H30A 109.6 .
C23 C30 H30B 109.6 .
C29 C30 H30B 109.6 .
H30A C30 H30B 108.1 .
C41 C40 H40A 109.5 .
C41 C40 H40B 109.5 .
H40A C40 H40B 109.5 .
C41 C40 H40C 109.5 .
H40A C40 H40C 109.5 .
H40B C40 H40C 109.5 .
C40 C41 C42 113.9(6) .
C40 C41 H41A 108.8 .
C42 C41 H41A 108.8 .
C40 C41 H41B 108.8 .
C42 C41 H41B 108.8 .
H41A C41 H41B 107.7 .
C42 C42 C41 114.3(7) 5_766
C42 C42 H42A 108.7 5_766
C41 C42 H42A 108.7 .
C42 C42 H42B 108.7 5_766
C41 C42 H42B 108.7 .
H42A C42 H42B 107.6 .

loop_
_geom_bond_atom_site_label_1
_geom_bond_atom_site_label_2
_geom_bond_distance
_geom_bond_site_symmetry_2
Ir1 N1 2.114(5) .
Ir1 C24 2.142(6) .
Ir1 C23 2.173(6) .
Ir1 C27 2.196(6) .
Ir1 C19 2.202(6) .
Ir1 C28 2.222(6) .
Ir1 C18 2.301(6) .
Ir1 P1 2.3840(17) .
P1 C1 1.829(6) .
P1 C13 1.831(6) .
P1 C7 1.838(6) .
N1 C14 1.347(7) .
N1 N2 1.387(7) .
N2 C16 1.339(7) .
N2 B1 1.593(8) .
B1 C17 1.619(9) .
B1 C13 1.628(9) .
B1 C20 1.628(9) .
C1 C2 1.387(8) .
C1 C6 1.417(8) .
C2 C3 1.400(8) .
C2 H2 0.9500 .
C3 C4 1.399(9) .
C3 H3 0.9500 .
C4 C5 1.384(9) .
C4 H4 0.9500 .
C5 C6 1.380(9) .
C5 H5 0.9500 .
C6 H6 0.9500 .
C7 C8 1.401(8) .
C7 C12 1.419(8) .
C8 C9 1.389(9) .
C8 H8 0.9500 .
C9 C10 1.375(9) .
C9 H9 0.9500 .
C10 C11 1.394(9) .
C10 H10 0.9500 .
C11 C12 1.385(9) .
C11 H11 0.9500 .
C12 H12 0.9500 .
C13 H13A 0.9900 .
C13 H13B 0.9900 .
C14 C15 1.370(8) .
C14 H14 0.9500 .
C15 C16 1.380(8) .
C15 H15 0.9500 .
C16 H16 0.9500 .
C17 C18 1.528(8) .
C17 H17A 0.9900 .
C17 H17B 0.9900 .
C18 C19 1.385(8) .
C18 H18 1.0322 .
C19 H19A 0.9557 .
C19 H19B 0.9592 .
C20 C21 1.504(8) .
C20 H20A 0.9900 .
C20 H20B 0.9900 .
C21 C22 1.345(9) .
C21 H21 0.9500 .
C22 H22A 0.9500 .
C22 H22B 0.9500 .
C23 C24 1.442(9) .
C23 C30 1.546(8) .
C23 H23 0.8966 .
C24 C25 1.516(8) .
C24 H24 0.9296 .
C25 C26 1.535(8) .
C25 H25A 0.9900 .
C25 H25B 0.9900 .
C26 C27 1.529(9) .
C26 H26A 0.9900 .
C26 H26B 0.9900 .
C27 C28 1.403(9) .
C27 H27 0.9383 .
C28 C29 1.497(9) .
C28 H28 0.9819 .
C29 C30 1.546(8) .
C29 H29A 0.9900 .
C29 H29B 0.9900 .
C30 H30A 0.9900 .
C30 H30B 0.9900 .
C40 C41 1.524(10) .
C40 H40A 0.9800 .
C40 H40B 0.9800 .
C40 H40C 0.9800 .
C41 C42 1.533(9) .
C41 H41A 0.9900 .
C41 H41B 0.9900 .
C42 C42 1.523(13) 5_766
C42 H42A 0.9900 .
C42 H42B 0.9900 .

loop_
_geom_torsion_atom_site_label_1
_geom_torsion_atom_site_label_2
_geom_torsion_atom_site_label_3
_geom_torsion_atom_site_label_4
_geom_torsion
_geom_torsion_site_symmetry_4
N1 Ir1 P1 C1 -154.4(3) .
C24 Ir1 P1 C1 126.3(4) .
C23 Ir1 P1 C1 116.2(3) .
C27 Ir1 P1 C1 19.3(3) .
C19 Ir1 P1 C1 -73.1(3) .
C28 Ir1 P1 C1 41.8(3) .
C18 Ir1 P1 C1 -65.8(3) .
N1 Ir1 P1 C13 -35.5(3) .
C24 Ir1 P1 C13 -114.7(4) .
C23 Ir1 P1 C13 -124.8(3) .
C27 Ir1 P1 C13 138.2(3) .
C19 Ir1 P1 C13 45.8(3) .
C28 Ir1 P1 C13 160.7(3) .
C18 Ir1 P1 C13 53.1(3) .
N1 Ir1 P1 C7 83.8(3) .
C24 Ir1 P1 C7 4.6(4) .
C23 Ir1 P1 C7 -5.5(3) .
C27 Ir1 P1 C7 -102.5(3) .
C19 Ir1 P1 C7 165.1(3) .
C28 Ir1 P1 C7 -79.9(3) .
C18 Ir1 P1 C7 172.5(3) .
C24 Ir1 N1 C14 17.1(5) .
C23 Ir1 N1 C14 -21.9(5) .
C27 Ir1 N1 C14 64.9(9) .
C19 Ir1 N1 C14 105.9(5) .
C28 Ir1 N1 C14 -81.9(8) .
C18 Ir1 N1 C14 141.6(5) .
P1 Ir1 N1 C14 -134.1(5) .
C24 Ir1 N1 N2 -154.9(5) .
C23 Ir1 N1 N2 166.2(5) .
C27 Ir1 N1 N2 -107.1(8) .
C19 Ir1 N1 N2 -66.0(5) .
C28 Ir1 N1 N2 106.1(7) .
C18 Ir1 N1 N2 -30.4(4) .
P1 Ir1 N1 N2 53.9(4) .
C14 N1 N2 C16 -0.7(6) .
Ir1 N1 N2 C16 172.9(4) .
C14 N1 N2 B1 174.8(5) .
Ir1 N1 N2 B1 -11.6(7) .
C16 N2 B1 C17 -122.7(6) .
N1 N2 B1 C17 62.8(7) .
C16 N2 B1 C13 114.5(6) .
N1 N2 B1 C13 -60.0(7) .
C16 N2 B1 C20 -4.6(8) .
N1 N2 B1 C20 -179.1(5) .
C13 P1 C1 C2 -42.7(6) .
C7 P1 C1 C2 -148.8(5) .
Ir1 P1 C1 C2 79.8(5) .
C13 P1 C1 C6 139.9(5) .
C7 P1 C1 C6 33.8(6) .
Ir1 P1 C1 C6 -97.6(5) .
C6 C1 C2 C3 -1.1(9) .
P1 C1 C2 C3 -178.7(5) .
C1 C2 C3 C4 0.9(10) .
C2 C3 C4 C5 -0.7(10) .
C3 C4 C5 C6 0.8(10) .
C4 C5 C6 C1 -1.0(10) .
C2 C1 C6 C5 1.2(9) .
P1 C1 C6 C5 178.8(5) .
C1 P1 C7 C8 -126.7(5) .
C13 P1 C7 C8 126.1(5) .
Ir1 P1 C7 C8 2.7(6) .
C1 P1 C7 C12 53.3(5) .
C13 P1 C7 C12 -54.0(5) .
Ir1 P1 C7 C12 -177.4(4) .
C12 C7 C8 C9 -2.1(9) .
P1 C7 C8 C9 177.9(5) .
C7 C8 C9 C10 0.3(10) .
C8 C9 C10 C11 1.7(10) .
C9 C10 C11 C12 -1.9(10) .
C10 C11 C12 C7 0.2(10) .
C8 C7 C12 C11 1.8(9) .
P1 C7 C12 C11 -178.1(5) .
N2 B1 C13 P1 66.3(6) .
C17 B1 C13 P1 -52.7(6) .
C20 B1 C13 P1 -174.9(4) .
C1 P1 C13 B1 112.9(5) .
C7 P1 C13 B1 -142.6(4) .
Ir1 P1 C13 B1 -13.4(5) .
N2 N1 C14 C15 0.7(7) .
Ir1 N1 C14 C15 -172.4(4) .
N1 C14 C15 C16 -0.5(7) .
N1 N2 C16 C15 0.4(7) .
B1 N2 C16 C15 -174.7(5) .
C14 C15 C16 N2 0.0(7) .
N2 B1 C17 C18 -55.1(7) .
C13 B1 C17 C18 61.7(7) .
C20 B1 C17 C18 -174.7(5) .
B1 C17 C18 C19 86.3(8) .
B1 C17 C18 Ir1 5.1(8) .
N1 Ir1 C18 C19 -83.7(4) .
C24 Ir1 C18 C19 3.9(5) .
C23 Ir1 C18 C19 4.4(10) .
C27 Ir1 C18 C19 78.6(4) .
C28 Ir1 C18 C19 110.9(4) .
P1 Ir1 C18 C19 -169.0(4) .
N1 Ir1 C18 C17 32.2(5) .
C24 Ir1 C18 C17 119.8(5) .
C23 Ir1 C18 C17 120.3(8) .
C27 Ir1 C18 C17 -165.5(5) .
C19 Ir1 C18 C17 115.9(6) .
C28 Ir1 C18 C17 -133.2(5) .
P1 Ir1 C18 C17 -53.1(5) .
C17 C18 C19 Ir1 -111.2(6) .
N1 Ir1 C19 C18 94.1(4) .
C24 Ir1 C19 C18 -176.8(4) .
C23 Ir1 C19 C18 -178.4(3) .
C27 Ir1 C19 C18 -97.9(4) .
C28 Ir1 C19 C18 -82.9(4) .
P1 Ir1 C19 C18 12.6(4) .
N2 B1 C20 C21 73.9(7) .
C17 B1 C20 C21 -167.5(5) .
C13 B1 C20 C21 -41.6(7) .
B1 C20 C21 C22 -128.3(7) .
N1 Ir1 C23 C24 86.9(4) .
C27 Ir1 C23 C24 -74.9(4) .
C19 Ir1 C23 C24 2.5(5) .
C28 Ir1 C23 C24 -111.1(4) .
C18 Ir1 C23 C24 -0.7(10) .
P1 Ir1 C23 C24 172.2(3) .
N1 Ir1 C23 C30 -158.0(5) .
C24 Ir1 C23 C30 115.1(6) .
C27 Ir1 C23 C30 40.2(5) .
C19 Ir1 C23 C30 117.6(5) .
C28 Ir1 C23 C30 4.0(4) .
C18 Ir1 C23 C30 114.4(8) .
P1 Ir1 C23 C30 -72.7(5) .
C30 C23 C24 C25 -2.2(9) .
Ir1 C23 C24 C25 106.9(6) .
C30 C23 C24 Ir1 -109.2(5) .
N1 Ir1 C24 C23 -93.1(4) .
C27 Ir1 C24 C23 100.5(4) .
C19 Ir1 C24 C23 -178.0(4) .
C28 Ir1 C24 C23 66.6(4) .
C18 Ir1 C24 C23 179.8(3) .
P1 Ir1 C24 C23 -14.9(6) .
N1 Ir1 C24 C25 146.2(5) .
C23 Ir1 C24 C25 -120.7(6) .
C27 Ir1 C24 C25 -20.2(5) .
C19 Ir1 C24 C25 61.3(5) .
C28 Ir1 C24 C25 -54.1(5) .
C18 Ir1 C24 C25 59.1(5) .
P1 Ir1 C24 C25 -135.6(4) .
C23 C24 C25 C26 -51.3(9) .
Ir1 C24 C25 C26 32.3(7) .
C24 C25 C26 C27 -27.2(8) .
C25 C26 C27 C28 94.8(7) .
C25 C26 C27 Ir1 10.6(7) .
N1 Ir1 C27 C28 -161.4(6) .
C24 Ir1 C27 C28 -112.4(4) .
C23 Ir1 C27 C28 -74.1(4) .
C19 Ir1 C27 C28 157.2(4) .
C18 Ir1 C27 C28 121.8(4) .
P1 Ir1 C27 C28 39.1(4) .
N1 Ir1 C27 C26 -44.0(10) .
C24 Ir1 C27 C26 5.0(5) .
C23 Ir1 C27 C26 43.3(5) .
C19 Ir1 C27 C26 -85.4(5) .
C28 Ir1 C27 C26 117.4(7) .
C18 Ir1 C27 C26 -120.8(5) .
P1 Ir1 C27 C26 156.5(4) .
C26 C27 C28 C29 -5.5(10) .
Ir1 C27 C28 C29 103.7(6) .
C26 C27 C28 Ir1 -109.2(6) .
N1 Ir1 C28 C27 163.5(5) .
C24 Ir1 C28 C27 65.4(4) .
C23 Ir1 C28 C27 101.5(4) .
C19 Ir1 C28 C27 -25.1(5) .
C18 Ir1 C28 C27 -62.3(4) .
P1 Ir1 C28 C27 -143.9(4) .
N1 Ir1 C28 C29 42.8(9) .
C24 Ir1 C28 C29 -55.3(5) .
C23 Ir1 C28 C29 -19.2(4) .
C27 Ir1 C28 C29 -120.7(6) .
C19 Ir1 C28 C29 -145.8(4) .
C18 Ir1 C28 C29 177.0(4) .
P1 Ir1 C28 C29 95.5(4) .
C27 C28 C29 C30 -49.1(9) .
Ir1 C28 C29 C30 31.8(7) .
C24 C23 C30 C29 91.9(7) .
Ir1 C23 C30 C29 11.3(7) .
C28 C29 C30 C23 -28.1(8) .
C40 C41 C42 C42 175.3(7) 5_766
